data_4074964
loop_
_publ_author_name
'Burlakov, Vladimir V.'
'Arndt, Perdita'
'Baumann, Wolfgang'
'Spannenberg, Anke'
'Rosenthal, Uwe'

_publ_section_title
;
 Simple Functionalizations of Pentamethylcyclopentadienyl Ligands by
 Reactions of Decamethylzirconocene Complexes with Carbon Dioxide
;
_journal_coden_ASTM ORGND7
_journal_issue 5
_journal_name_full Organometallics
_journal_page_first 1317
_journal_page_last 1320
_journal_paper_doi 10.1021/om051063z
_journal_volume 25
_journal_year 2006
_chemical_formula_sum 'C35 H52 O4.25 Zr'
_chemical_formula_weight 631.99
_space_group_IT_number 14
_symmetry_cell_setting monoclinic
_symmetry_space_group_name_Hall '-P 2yn'
_symmetry_space_group_name_H-M 'P 1 21/n 1'
_atom_sites_solution_hydrogens geom
_atom_sites_solution_primary direct
_atom_sites_solution_secondary difmap
_audit_creation_method SHELXL
_cell_angle_alpha 90.00
_cell_angle_beta 93.21(3)
_cell_angle_gamma 90.00
_cell_formula_units_Z 8
_cell_length_a 13.363(3)
_cell_length_b 24.786(5)
_cell_length_c 21.233(4)
_cell_measurement_reflns_used 5000
_cell_measurement_temperature 200(2)
_cell_measurement_theta_max 20
_cell_measurement_theta_min 4
_cell_volume 7022(3)
_computing_cell_refinement STOE-CELL
_computing_data_collection STOE-EXPOSE
_computing_data_reduction STOE-INTEGRATE
_computing_molecular_graphics XP
_computing_structure_refinement 'SHELXL-93 (Sheldrick, 1993)'
_computing_structure_solution 'SHELXS-86 (Sheldrick, 1990)'
_diffrn_ambient_temperature 200(2)
_diffrn_measurement_device STOE-IPDS
_diffrn_measurement_method 'laser scanned imaging plate'
_diffrn_radiation_monochromator graphite
_diffrn_radiation_source 'fine-focus sealed tube'
_diffrn_radiation_type MoK\a
_diffrn_radiation_wavelength 0.71073
_diffrn_reflns_av_R_equivalents 0.0571
_diffrn_reflns_av_sigmaI/netI 0.1287
_diffrn_reflns_limit_h_max 13
_diffrn_reflns_limit_h_min -13
_diffrn_reflns_limit_k_max 0
_diffrn_reflns_limit_k_min -18
_diffrn_reflns_limit_l_max 21
_diffrn_reflns_limit_l_min -21
_diffrn_reflns_number 12768
_diffrn_reflns_theta_max 21.03
_diffrn_reflns_theta_min 1.64
_diffrn_standards_interval_time 360
_diffrn_standards_number 50-200
_exptl_absorpt_coefficient_mu 0.347
_exptl_absorpt_correction_type none
_exptl_crystal_colour light-yellow
_exptl_crystal_density_diffrn 1.196
_exptl_crystal_description prism
_exptl_crystal_F_000 2688
_exptl_crystal_size_max 0.4
_exptl_crystal_size_mid 0.3
_exptl_crystal_size_min 0.2
_refine_diff_density_max 1.039
_refine_diff_density_min -0.501
_refine_diff_density_rms 0.096
_refine_ls_extinction_method none
_refine_ls_goodness_of_fit_all 0.901
_refine_ls_goodness_of_fit_obs 1.101
_refine_ls_matrix_type full
_refine_ls_number_parameters 707
_refine_ls_number_reflns 6777
_refine_ls_number_restraints 30
_refine_ls_restrained_S_all 0.938
_refine_ls_restrained_S_obs 1.097
_refine_ls_R_factor_all 0.0943
_refine_ls_R_factor_obs 0.0593
_refine_ls_shift/esd_max 0.000
_refine_ls_shift/esd_mean 0.000
_refine_ls_structure_factor_coef Fsqd
_refine_ls_weighting_details 'w=1/[\s^2^(Fo^2^)+(0.0766P)^2^+0.0000P] where P=(Fo^2^+2Fc^2^)/3'
_refine_ls_weighting_scheme calc
_refine_ls_wR_factor_all 0.1570
_refine_ls_wR_factor_obs 0.1419
_reflns_number_observed 4275
_reflns_number_total 6783
_reflns_observed_criterion >2sigma(I)
_cod_data_source_file om051063zsi20051213_054754.cif
_cod_data_source_block ks042
_cod_depositor_comments
;
The following automatic conversions were performed:

'_refine_ls_weighting_scheme' value 'calc
w=1/[\s^2^(Fo^2^)+(0.0766P)^2^+0.0000P] where P=(Fo^2^+2Fc^2^)/3' was
changed to 'calc'. New tag '_refine_ls_weighting_details' was
created. The value of the new tag was set to
'w=1/[\s^2^(Fo^2^)+(0.0766P)^2^+0.0000P] where P=(Fo^2^+2Fc^2^)/3'.

Automatic conversion script
Id: cif_fix_values 3143 2015-03-26 13:38:13Z robertas 
;
_cod_original_cell_volume 7021.7(25)
_cod_original_sg_symbol_H-M P2(1)/n
_cod_database_code 4074964

loop_
_symmetry_equiv_pos_as_xyz
'x, y, z'
'-x+1/2, y+1/2, -z+1/2'
'-x, -y, -z'
'x-1/2, -y-1/2, z-1/2'

loop_
_atom_site_aniso_label
_atom_site_aniso_U_11
_atom_site_aniso_U_22
_atom_site_aniso_U_33
_atom_site_aniso_U_23
_atom_site_aniso_U_13
_atom_site_aniso_U_12
C1 0.017(5) 0.029(7) 0.049(7) 0.009(5) 0.002(4) -0.008(4)
C2 0.024(5) 0.033(7) 0.032(6) 0.000(4) -0.009(4) 0.001(4)
C3 0.023(5) 0.025(7) 0.027(6) -0.001(4) -0.005(4) 0.000(4)
C4 0.016(5) 0.029(7) 0.028(6) 0.002(4) -0.006(4) 0.006(4)
C5 0.022(5) 0.036(7) 0.032(6) 0.010(5) -0.009(4) -0.006(4)
C6 0.042(6) 0.049(8) 0.040(6) 0.018(5) 0.003(5) -0.004(5)
C7 0.028(6) 0.023(7) 0.042(6) 0.001(5) 0.004(5) 0.011(4)
C8 0.020(5) 0.029(7) 0.034(6) -0.004(4) -0.005(5) 0.009(4)
C9 0.036(6) 0.045(8) 0.032(6) 0.005(5) -0.004(5) 0.016(5)
C10 0.033(6) 0.018(7) 0.057(7) 0.007(5) 0.010(5) 0.000(4)
C11 0.028(6) 0.025(7) 0.050(7) -0.002(5) -0.006(5) 0.000(4)
C12 0.050(7) 0.037(8) 0.080(8) -0.002(6) -0.029(6) -0.006(5)
C13 0.018(5) 0.020(6) 0.054(7) 0.007(5) 0.003(5) -0.001(4)
C14 0.024(5) 0.018(6) 0.036(6) 0.003(4) -0.010(4) 0.000(4)
C15 0.013(5) 0.024(6) 0.030(6) 0.002(4) -0.008(4) -0.005(4)
C16 0.016(5) 0.015(6) 0.034(6) 0.009(4) -0.006(4) 0.000(4)
C17 0.032(5) 0.014(6) 0.034(6) 0.007(4) -0.004(5) -0.006(4)
C18 0.048(6) 0.034(7) 0.037(6) 0.017(5) 0.006(5) -0.003(5)
C19 0.039(6) 0.030(7) 0.035(6) -0.002(5) 0.004(5) 0.015(5)
C20 0.023(5) 0.028(7) 0.037(6) 0.007(4) -0.005(5) 0.004(4)
C21 0.022(5) 0.043(8) 0.071(7) 0.009(5) 0.008(5) 0.007(4)
C22 0.021(6) 0.023(7) 0.036(6) -0.002(5) -0.010(5) -0.002(4)
C23 0.032(6) 0.033(7) 0.025(6) -0.007(4) -0.007(5) 0.004(4)
C24 0.029(6) 0.077(9) 0.043(8) -0.011(6) -0.013(5) 0.006(5)
C25 0.075(8) 0.054(9) 0.048(8) -0.023(6) -0.022(6) 0.013(6)
C26 0.094(10) 0.093(11) 0.055(8) -0.006(8) -0.031(7) 0.015(8)
C28 0.030(6) 0.048(9) 0.030(6) 0.009(6) -0.007(5) 0.005(5)
C29 0.030(5) 0.044(8) 0.032(6) 0.003(5) -0.010(4) 0.002(5)
C30 0.021(5) 0.050(9) 0.026(6) 0.005(5) -0.012(5) 0.009(5)
C31 0.029(5) 0.037(7) 0.028(6) 0.000(4) -0.008(4) -0.001(5)
C32 0.030(6) 0.020(7) 0.033(6) 0.001(4) -0.010(5) -0.003(4)
C33 0.030(5) 0.019(7) 0.040(6) -0.010(4) -0.011(5) 0.001(4)
C34 0.014(5) 0.028(7) 0.051(6) 0.000(5) -0.011(4) 0.003(4)
C35 0.012(5) 0.021(7) 0.083(8) 0.008(6) -0.006(5) -0.004(4)
C36 0.043(6) 0.026(8) 0.122(10) -0.006(7) 0.004(6) -0.005(5)
C37 0.036(6) 0.049(8) 0.067(7) 0.015(5) 0.033(5) -0.003(5)
C38 0.028(5) 0.055(8) 0.062(7) -0.001(5) 0.022(5) 0.003(5)
C39 0.021(5) 0.022(7) 0.032(5) -0.001(4) -0.013(4) -0.004(4)
C40 0.061(7) 0.062(9) 0.037(6) -0.009(5) -0.004(5) 0.027(6)
C41 0.028(6) 0.023(7) 0.047(7) -0.003(5) -0.009(5) 0.000(4)
C42 0.026(6) 0.025(7) 0.042(6) 0.009(5) 0.004(5) -0.001(4)
C43 0.038(6) 0.010(6) 0.045(6) 0.009(5) -0.010(5) 0.003(4)
C44 0.045(6) 0.048(8) 0.041(6) 0.014(5) -0.010(5) 0.002(5)
C45 0.061(7) 0.059(9) 0.044(7) -0.009(5) 0.002(5) 0.023(6)
C46 0.017(5) 0.026(7) 0.051(6) -0.003(5) -0.006(4) -0.004(4)
C47 0.011(5) 0.044(8) 0.044(6) 0.003(5) -0.013(4) -0.007(4)
C48 0.018(5) 0.043(9) 0.081(8) -0.011(6) -0.007(5) 0.001(5)
C49 0.037(6) 0.036(9) 0.109(9) -0.011(7) -0.006(6) -0.002(5)
C50 0.029(6) 0.063(8) 0.051(6) -0.003(5) -0.020(5) 0.008(5)
C53 0.020(6) 0.051(9) 0.147(11) 0.007(7) 0.009(6) -0.002(5)
C54 0.042(7) 0.065(9) 0.091(9) 0.017(7) 0.015(6) -0.014(6)
C55 0.028(5) 0.036(7) 0.065(7) 0.004(5) -0.022(5) 0.002(4)
C56 0.043(6) 0.051(8) 0.061(7) 0.018(6) 0.009(5) -0.007(5)
C57 0.012(5) 0.043(8) 0.130(10) 0.004(7) 0.009(6) -0.006(5)
C58 0.044(7) 0.061(9) 0.081(8) 0.040(7) 0.004(6) -0.014(5)
C59 0.020(5) 0.073(9) 0.057(7) -0.009(6) -0.004(5) 0.013(5)
C61 0.110(13) 0.261(24) 0.038(8) -0.033(12) 0.009(8) -0.023(13)
C62 0.095(10) 0.128(13) 0.037(8) 0.004(8) -0.017(7) -0.009(8)
C63 0.041(6) 0.084(10) 0.038(8) -0.008(6) -0.022(5) 0.007(5)
C66 0.045(6) 0.074(9) 0.041(7) 0.016(6) -0.008(5) 0.020(5)
C67 0.042(6) 0.055(8) 0.083(8) 0.018(6) 0.021(6) 0.005(5)
C68 0.052(7) 0.029(8) 0.074(8) -0.006(5) -0.027(6) -0.007(5)
O1 0.049(4) 0.067(6) 0.044(4) -0.013(4) 0.020(4) -0.005(4)
O2 0.029(3) 0.036(5) 0.028(4) -0.001(3) -0.002(3) -0.005(3)
O3 0.014(3) 0.042(4) 0.036(4) -0.004(3) 0.000(3) 0.004(3)
O4 0.019(3) 0.044(5) 0.028(4) 0.000(3) -0.005(3) -0.001(3)
O5 0.041(4) 0.085(6) 0.040(4) -0.016(4) 0.006(4) -0.013(4)
O6 0.041(4) 0.023(5) 0.032(4) -0.007(3) 0.000(3) -0.010(3)
O7 0.018(3) 0.039(4) 0.030(3) 0.001(3) -0.004(3) 0.004(3)
O8 0.021(3) 0.033(4) 0.029(4) -0.002(3) -0.007(3) -0.003(3)
Zr1 0.0123(5) 0.0306(7) 0.0267(5) 0.0024(4) -0.0026(3) 0.0028(4)
Zr2 0.0138(5) 0.0233(6) 0.0267(5) 0.0033(4) -0.0030(4) -0.0003(4)

loop_
_atom_site_label
_atom_site_type_symbol
_atom_site_fract_x
_atom_site_fract_y
_atom_site_fract_z
_atom_site_U_iso_or_equiv
_atom_site_thermal_displace_type
_atom_site_occupancy
_atom_site_calc_flag
_atom_site_refinement_flags
_atom_site_disorder_group
C1 C 0.1216(6) 0.3100(3) 0.6532(4) 0.032(2) Uani 1 d . .
C2 C 0.1244(6) 0.3056(3) 0.5861(4) 0.030(2) Uani 1 d . .
C3 C 0.2137(6) 0.2772(3) 0.5744(4) 0.025(2) Uani 1 d . .
C4 C 0.2657(5) 0.2646(3) 0.6316(4) 0.025(2) Uani 1 d . .
C5 C 0.2081(6) 0.2838(4) 0.6816(4) 0.030(2) Uani 1 d . .
C6 C 0.2286(6) 0.2764(4) 0.7507(4) 0.043(3) Uani 1 d . .
H6A H 0.1762(6) 0.2944(4) 0.7734(4) 0.065 Uiso 1 calc R .
H6B H 0.2939(6) 0.2921(4) 0.7634(4) 0.065 Uiso 1 calc R .
H6C H 0.2290(6) 0.2378(4) 0.7607(4) 0.065 Uiso 1 calc R .
C7 C 0.1980(6) 0.4558(3) 0.6604(4) 0.031(2) Uani 1 d . .
C8 C 0.1406(6) 0.4451(3) 0.6046(4) 0.028(2) Uani 1 d . .
C9 C 0.2039(6) 0.4470(4) 0.5538(4) 0.038(3) Uani 1 d . .
C10 C 0.3018(6) 0.4616(3) 0.5784(5) 0.036(2) Uani 1 d . .
C11 C 0.2975(6) 0.4671(4) 0.6439(4) 0.035(2) Uani 1 d . .
C12 C 0.3806(7) 0.4886(4) 0.6880(5) 0.057(3) Uani 1 d . .
H12A H 0.3590(7) 0.4882(4) 0.7314(5) 0.085 Uiso 1 calc R .
H12B H 0.3966(7) 0.5256(4) 0.6760(5) 0.085 Uiso 1 calc R .
H12C H 0.4403(7) 0.4659(4) 0.6853(5) 0.085 Uiso 1 calc R .
C13 C 0.8546(6) 0.2139(3) 0.6787(4) 0.030(2) Uani 1 d . .
C14 C 0.8573(6) 0.2171(3) 0.7462(4) 0.027(2) Uani 1 d . .
C15 C 0.7681(5) 0.2433(3) 0.7627(4) 0.023(2) Uani 1 d . .
C16 C 0.7107(5) 0.2565(3) 0.7061(4) 0.022(2) Uani 1 d . .
C17 C 0.7634(6) 0.2391(3) 0.6539(4) 0.027(2) Uani 1 d . .
C18 C 0.7380(6) 0.2481(4) 0.5864(4) 0.040(3) Uani 1 d . .
H18A H 0.7888(6) 0.2310(4) 0.5614(4) 0.060 Uiso 1 calc R .
H18B H 0.7362(6) 0.2869(4) 0.5777(4) 0.060 Uiso 1 calc R .
H18C H 0.6722(6) 0.2323(4) 0.5750(4) 0.060 Uiso 1 calc R .
C19 C 0.7727(7) 0.0647(4) 0.6708(4) 0.035(2) Uani 1 d . .
C20 C 0.8422(6) 0.0774(3) 0.7210(4) 0.029(2) Uani 1 d . .
C21 C 0.9542(6) 0.0772(4) 0.7159(4) 0.045(3) Uani 1 d . .
H21A H 0.9871(6) 0.0873(4) 0.7567(4) 0.068 Uiso 1 calc R .
H21B H 0.9724(6) 0.1031(4) 0.6836(4) 0.068 Uiso 1 calc R .
H21C H 0.9761(6) 0.0410(4) 0.7042(4) 0.068 Uiso 1 calc R .
C22 C 0.5535(6) 0.1594(3) 0.6360(4) 0.027(2) Uani 1 d . .
C23 C 0.4656(6) 0.1629(3) 0.5902(4) 0.030(2) Uani 1 d . .
C24 C 0.4834(6) 0.1644(4) 0.5311(5) 0.050(3) Uani 1 d . .
C25 C 0.5004(7) 0.1708(4) 0.4703(5) 0.060(3) Uani 1 d . .
H25 H 0.5108(7) 0.2063(4) 0.4551(5) 0.072 Uiso 1 calc R .
C26 C 0.5036(7) 0.1257(4) 0.4255(5) 0.082(4) Uani 1 d D .
C28 C 0.3280(6) 0.3124(4) 0.4956(5) 0.036(3) Uani 1 d . .
C29 C 0.2523(6) 0.2694(4) 0.5099(4) 0.036(2) Uani 1 d . .
H29A H 0.1955(6) 0.2709(4) 0.4779(4) 0.043 Uiso 1 calc R .
H29B H 0.2838(6) 0.2334(4) 0.5074(4) 0.043 Uiso 1 calc R .
C30 C 0.6542(6) 0.2078(4) 0.8399(4) 0.033(2) Uani 1 d . .
C31 C 0.7346(6) 0.2493(4) 0.8283(4) 0.032(2) Uani 1 d . .
H31A H 0.7077(6) 0.2861(4) 0.8341(4) 0.038 Uiso 1 calc R .
H31B H 0.7923(6) 0.2441(4) 0.8590(4) 0.038 Uiso 1 calc R .
C32 C 0.4215(6) 0.3621(3) 0.7037(4) 0.028(2) Uani 1 d . .
C33 C 0.5083(6) 0.3574(3) 0.7503(4) 0.030(2) Uani 1 d . .
C34 C 0.6153(5) 0.3429(4) 0.7316(4) 0.031(2) Uani 1 d . .
H34 H 0.6537(5) 0.3377(4) 0.7730(4) 0.038 Uiso 1 calc R .
C35 C 0.6730(6) 0.3895(4) 0.6990(5) 0.039(3) Uani 1 d . .
C36 C 0.6633(7) 0.4409(4) 0.7386(5) 0.064(3) Uani 1 d . .
H36A H 0.5927(7) 0.4515(4) 0.7387(5) 0.095 Uiso 1 calc R .
H36B H 0.7021(7) 0.4700(4) 0.7205(5) 0.095 Uiso 1 calc R .
H36C H 0.6891(7) 0.4339(4) 0.7820(5) 0.095 Uiso 1 calc R .
C37 C 0.9380(6) 0.1971(4) 0.6385(4) 0.049(3) Uani 1 d . .
H37A H 0.9149(6) 0.1987(4) 0.5940(4) 0.074 Uiso 1 calc R .
H37B H 0.9585(6) 0.1601(4) 0.6494(4) 0.074 Uiso 1 calc R .
H37C H 0.9952(6) 0.2214(4) 0.6461(4) 0.074 Uiso 1 calc R .
C38 C 0.0349(6) 0.3292(4) 0.6906(4) 0.048(3) Uani 1 d . .
H38A H -0.0163(6) 0.3457(4) 0.6619(4) 0.071 Uiso 1 calc R .
H38B H 0.0592(6) 0.3558(4) 0.7219(4) 0.071 Uiso 1 calc R .
H38C H 0.0058(6) 0.2984(4) 0.7120(4) 0.071 Uiso 1 calc R .
C39 C 0.6132(5) 0.2869(3) 0.7022(4) 0.025(2) Uani 1 d . .
H39A H 0.5624(5) 0.2651(3) 0.7229(4) 0.031 Uiso 1 calc R .
H39B H 0.5906(5) 0.2905(3) 0.6571(4) 0.031 Uiso 1 calc R .
C40 C 0.1610(7) 0.4619(4) 0.7261(4) 0.054(3) Uani 1 d . .
H40A H 0.2178(7) 0.4693(4) 0.7560(4) 0.081 Uiso 1 calc R .
H40B H 0.1279(7) 0.4285(4) 0.7382(4) 0.081 Uiso 1 calc R .
H40C H 0.1131(7) 0.4919(4) 0.7266(4) 0.081 Uiso 1 calc R .
C41 C 0.6793(6) 0.0541(3) 0.6977(4) 0.033(2) Uani 1 d . .
C42 C 0.6924(6) 0.0612(3) 0.7642(4) 0.031(2) Uani 1 d . .
C43 C 0.7926(6) 0.0767(3) 0.7782(4) 0.031(2) Uani 1 d . .
C44 C 0.8390(6) 0.0827(4) 0.8442(4) 0.045(3) Uani 1 d . .
H44A H 0.9092(6) 0.0938(4) 0.8422(4) 0.068 Uiso 1 calc R .
H44B H 0.8360(6) 0.0480(4) 0.8663(4) 0.068 Uiso 1 calc R .
H44C H 0.8022(6) 0.1100(4) 0.8669(4) 0.068 Uiso 1 calc R .
C45 C 0.7933(7) 0.0583(4) 0.6033(4) 0.054(3) Uani 1 d . .
H45A H 0.7310(7) 0.0495(4) 0.5791(4) 0.082 Uiso 1 calc R .
H45B H 0.8420(7) 0.0292(4) 0.5988(4) 0.082 Uiso 1 calc R .
H45C H 0.8206(7) 0.0921(4) 0.5875(4) 0.082 Uiso 1 calc R .
C46 C 0.3631(5) 0.2334(3) 0.6392(4) 0.032(2) Uani 1 d . .
H46A H 0.3822(5) 0.2301(3) 0.6848(4) 0.038 Uiso 1 calc R .
H46B H 0.4163(5) 0.2543(3) 0.6197(4) 0.038 Uiso 1 calc R .
C47 C 0.3592(5) 0.1766(4) 0.6099(4) 0.033(2) Uani 1 d . .
H47 H 0.3190(5) 0.1813(4) 0.5691(4) 0.040 Uiso 1 calc R .
C48 C 0.3034(6) 0.1312(4) 0.6449(5) 0.048(3) Uani 1 d . .
C49 C 0.3127(7) 0.0778(4) 0.6098(5) 0.061(3) Uani 1 d . .
H49A H 0.2902(7) 0.0827(4) 0.5654(5) 0.092 Uiso 1 calc R .
H49B H 0.2710(7) 0.0505(4) 0.6289(5) 0.092 Uiso 1 calc R .
H49C H 0.3828(7) 0.0661(4) 0.6125(5) 0.092 Uiso 1 calc R .
C50 C 0.0411(6) 0.3174(4) 0.5377(4) 0.048(3) Uani 1 d . .
H50A H -0.0120(6) 0.3376(4) 0.5574(4) 0.072 Uiso 1 calc R .
H50B H 0.0138(6) 0.2834(4) 0.5206(4) 0.072 Uiso 1 calc R .
H50C H 0.0671(6) 0.3389(4) 0.5035(4) 0.072 Uiso 1 calc R .
C53 C 0.1915(6) 0.1452(4) 0.6441(6) 0.073(4) Uani 1 d . .
H53A H 0.1659(6) 0.1512(4) 0.6005(6) 0.109 Uiso 1 calc R .
H53B H 0.1823(6) 0.1780(4) 0.6689(6) 0.109 Uiso 1 calc R .
H53C H 0.1548(6) 0.1154(4) 0.6624(6) 0.109 Uiso 1 calc R .
C54 C 0.3382(7) 0.1224(4) 0.7130(5) 0.066(3) Uani 1 d . .
H54A H 0.3326(7) 0.1563(4) 0.7364(5) 0.098 Uiso 1 calc R .
H54B H 0.4082(7) 0.1104(4) 0.7153(5) 0.098 Uiso 1 calc R .
H54C H 0.2964(7) 0.0948(4) 0.7315(5) 0.098 Uiso 1 calc R .
C55 C 0.9456(6) 0.2052(4) 0.7909(4) 0.044(3) Uani 1 d . .
H55A H 0.9976(6) 0.1869(4) 0.7682(4) 0.066 Uiso 1 calc R .
H55B H 0.9244(6) 0.1820(4) 0.8250(4) 0.066 Uiso 1 calc R .
H55C H 0.9724(6) 0.2391(4) 0.8087(4) 0.066 Uiso 1 calc R .
C56 C 0.6144(6) 0.0493(4) 0.8104(4) 0.052(3) Uani 1 d . .
H56A H 0.5514(6) 0.0394(4) 0.7875(4) 0.077 Uiso 1 calc R .
H56B H 0.6038(6) 0.0814(4) 0.8363(4) 0.077 Uiso 1 calc R .
H56C H 0.6371(6) 0.0193(4) 0.8377(4) 0.077 Uiso 1 calc R .
C57 C 0.7843(6) 0.3749(4) 0.7009(5) 0.062(3) Uani 1 d . .
H57A H 0.8082(6) 0.3678(4) 0.7446(5) 0.092 Uiso 1 calc R .
H57B H 0.8222(6) 0.4050(4) 0.6841(5) 0.092 Uiso 1 calc R .
H57C H 0.7937(6) 0.3426(4) 0.6752(5) 0.092 Uiso 1 calc R .
C58 C 0.6373(7) 0.4004(4) 0.6309(5) 0.062(3) Uani 1 d . .
H58A H 0.5659(7) 0.4097(4) 0.6290(5) 0.093 Uiso 1 calc R .
H58B H 0.6474(7) 0.3681(4) 0.6054(5) 0.093 Uiso 1 calc R .
H58C H 0.6756(7) 0.4305(4) 0.6144(5) 0.093 Uiso 1 calc R .
C59 C 0.0264(6) 0.4463(4) 0.5971(4) 0.050(3) Uani 1 d . .
H59A H 0.0047(6) 0.4373(4) 0.5535(4) 0.075 Uiso 1 calc R .
H59B H 0.0024(6) 0.4825(4) 0.6073(4) 0.075 Uiso 1 calc R .
H59C H -0.0014(6) 0.4200(4) 0.6258(4) 0.075 Uiso 1 calc R .
C61 C 0.4726(6) 0.3964(5) 0.9160(6) 0.136(7) Uani 1 d D .
C62 C 0.4742(9) 0.3497(6) 0.8700(5) 0.087(4) Uani 1 d . .
H62 H 0.4637(9) 0.3142(6) 0.8851(5) 0.105 Uiso 1 calc R .
C63 C 0.4894(7) 0.3565(4) 0.8105(5) 0.055(3) Uani 1 d . .
C66 C 0.1722(7) 0.4428(4) 0.4855(4) 0.054(3) Uani 1 d . .
H66A H 0.2313(7) 0.4454(4) 0.4603(4) 0.080 Uiso 1 calc R .
H66B H 0.1258(7) 0.4723(4) 0.4739(4) 0.080 Uiso 1 calc R .
H66C H 0.1388(7) 0.4081(4) 0.4773(4) 0.080 Uiso 1 calc R .
C67 C 0.3891(7) 0.4721(4) 0.5385(5) 0.059(3) Uani 1 d . .
H67A H 0.3693(7) 0.4648(4) 0.4942(5) 0.089 Uiso 1 calc R .
H67B H 0.4449(7) 0.4484(4) 0.5521(5) 0.089 Uiso 1 calc R .
H67C H 0.4100(7) 0.5098(4) 0.5432(5) 0.089 Uiso 1 calc R .
C68 C 0.5871(6) 0.0330(4) 0.6635(5) 0.053(3) Uani 1 d . .
H68A H 0.5971(6) 0.0320(4) 0.6182(5) 0.079 Uiso 1 calc R .
H68B H 0.5303(6) 0.0566(4) 0.6715(5) 0.079 Uiso 1 calc R .
H68C H 0.5732(6) -0.0035(4) 0.6784(5) 0.079 Uiso 1 calc R .
O1 O 0.3839(5) 0.3074(3) 0.4518(3) 0.053(2) Uani 1 d . .
O2 O 0.3274(4) 0.3549(2) 0.5325(3) 0.0310(15) Uani 1 d . .
O3 O 0.3343(4) 0.3729(2) 0.7206(2) 0.0307(15) Uani 1 d . .
O4 O 0.4322(4) 0.3544(2) 0.6452(3) 0.0307(15) Uani 1 d . .
O5 O 0.5959(5) 0.2144(3) 0.8819(3) 0.055(2) Uani 1 d . .
O6 O 0.6552(4) 0.1657(2) 0.8051(3) 0.032(2) Uani 1 d . .
O7 O 0.6404(4) 0.1488(2) 0.6171(2) 0.0292(15) Uani 1 d . .
O8 O 0.5461(4) 0.1660(2) 0.6947(3) 0.0279(15) Uani 1 d . .
Zr1 Zr 0.26782(5) 0.36750(3) 0.61966(4) 0.0234(3) Uani 1 d . .
Zr2 Zr 0.71209(5) 0.15435(3) 0.71635(4) 0.0214(3) Uani 1 d . .
C27A C 0.4879(24) 0.0731(8) 0.4617(14) 0.102(12) Uiso 0.50 d PD 1
H27A H 0.4899(24) 0.0424(8) 0.4327(14) 0.153 Uiso 0.50 calc PR 1
H27B H 0.4226(24) 0.0741(8) 0.4806(14) 0.153 Uiso 0.50 calc PR 1
H27C H 0.5411(24) 0.0691(8) 0.4951(14) 0.153 Uiso 0.50 calc PR 1
C51A C 0.4371(14) 0.1342(9) 0.3652(7) 0.064(7) Uiso 0.50 d PD 1
H51A H 0.4425(14) 0.1029(9) 0.3374(7) 0.096 Uiso 0.50 calc PR 1
H51B H 0.4590(14) 0.1667(9) 0.3434(7) 0.096 Uiso 0.50 calc PR 1
H51C H 0.3672(14) 0.1386(9) 0.3760(7) 0.096 Uiso 0.50 calc PR 1
C52A C 0.6084(15) 0.1183(18) 0.4008(19) 0.177(20) Uiso 0.50 d PD 1
H52A H 0.6076(15) 0.0879(18) 0.3712(19) 0.266 Uiso 0.50 calc PR 1
H52B H 0.6566(15) 0.1111(18) 0.4362(19) 0.266 Uiso 0.50 calc PR 1
H52C H 0.6278(15) 0.1513(18) 0.3791(19) 0.266 Uiso 0.50 calc PR 1
C27B C 0.5300(18) 0.0706(6) 0.4550(10) 0.055(7) Uiso 0.50 d PD 2
H27D H 0.5304(18) 0.0432(6) 0.4218(10) 0.082 Uiso 0.50 calc PR 2
H27E H 0.4800(18) 0.0610(6) 0.4851(10) 0.082 Uiso 0.50 calc PR 2
H27F H 0.5964(18) 0.0725(6) 0.4769(10) 0.082 Uiso 0.50 calc PR 2
C51B C 0.3981(11) 0.1232(11) 0.3933(12) 0.092(9) Uiso 0.50 d PD 2
H51D H 0.3948(11) 0.0937(11) 0.3625(12) 0.138 Uiso 0.50 calc PR 2
H51E H 0.3832(11) 0.1574(11) 0.3716(12) 0.138 Uiso 0.50 calc PR 2
H51F H 0.3490(11) 0.1169(11) 0.4251(12) 0.138 Uiso 0.50 calc PR 2
C52B C 0.5824(26) 0.1403(19) 0.3786(17) 0.177(19) Uiso 0.50 d PD 2
H52D H 0.5872(26) 0.1112(19) 0.3477(17) 0.266 Uiso 0.50 calc PR 2
H52E H 0.6476(26) 0.1453(19) 0.4013(17) 0.266 Uiso 0.50 calc PR 2
H52F H 0.5628(26) 0.1738(19) 0.3567(17) 0.266 Uiso 0.50 calc PR 2
C60A C 0.4858(19) 0.4524(7) 0.8883(12) 0.056(7) Uiso 0.50 d PD 1
H60A H 0.4838(19) 0.4794(7) 0.9219(12) 0.084 Uiso 0.50 calc PR 1
H60B H 0.4317(19) 0.4594(7) 0.8563(12) 0.084 Uiso 0.50 calc PR 1
H60C H 0.5505(19) 0.4544(7) 0.8688(12) 0.084 Uiso 0.50 calc PR 1
C64A C 0.3659(11) 0.4053(12) 0.9354(13) 0.103(9) Uiso 0.50 d PD 1
H64A H 0.3647(11) 0.4354(12) 0.9652(13) 0.155 Uiso 0.50 calc PR 1
H64B H 0.3418(11) 0.3725(12) 0.9555(13) 0.155 Uiso 0.50 calc PR 1
H64C H 0.3224(11) 0.4135(12) 0.8979(13) 0.155 Uiso 0.50 calc PR 1
C65A C 0.5296(24) 0.3770(14) 0.9759(10) 0.159(14) Uiso 0.50 d PD 1
H65A H 0.5310(24) 0.4057(14) 1.0076(10) 0.239 Uiso 0.50 calc PR 1
H65B H 0.5983(24) 0.3675(14) 0.9664(10) 0.239 Uiso 0.50 calc PR 1
H65C H 0.4960(24) 0.3452(14) 0.9923(10) 0.239 Uiso 0.50 calc PR 1
C60B C 0.4864(56) 0.4436(19) 0.8715(29) 0.324(48) Uiso 0.50 d PD 2
H60D H 0.4874(56) 0.4774(19) 0.8954(29) 0.486 Uiso 0.50 calc PR 2
H60E H 0.4308(56) 0.4443(19) 0.8394(29) 0.486 Uiso 0.50 calc PR 2
H60F H 0.5498(56) 0.4394(19) 0.8509(29) 0.486 Uiso 0.50 calc PR 2
C64B C 0.4068(28) 0.3819(17) 0.9698(15) 0.186(17) Uiso 0.50 d PD 2
H64D H 0.4057(28) 0.4121(17) 0.9996(15) 0.278 Uiso 0.50 calc PR 2
H64E H 0.4337(28) 0.3498(17) 0.9916(15) 0.278 Uiso 0.50 calc PR 2
H64F H 0.3384(28) 0.3746(17) 0.9527(15) 0.278 Uiso 0.50 calc PR 2
C65B C 0.5760(8) 0.3927(6) 0.9498(6) 0.170(16) Uiso 0.50 d PD 2
H65D H 0.5835(8) 0.4215(6) 0.9813(6) 0.255 Uiso 0.50 calc PR 2
H65E H 0.6275(8) 0.3966(6) 0.9190(6) 0.255 Uiso 0.50 calc PR 2
H65F H 0.5834(8) 0.3576(6) 0.9708(6) 0.255 Uiso 0.50 calc PR 2
O9 O 0.1954(8) 0.6012(6) 0.5359(6) 0.110(12) Uiso 0.25 d PR 1
C69 C 0.1406(8) 0.6005(6) 0.5913(6) 0.133(25) Uiso 0.25 d PR 1
C70 C 0.1470(8) 0.6526(6) 0.6190(6) 0.205(41) Uiso 0.25 d PR 1
C71 C 0.2057(8) 0.6856(6) 0.5807(6) 0.094(17) Uiso 0.25 d PR 1
C72 C 0.2356(8) 0.6538(6) 0.5293(6) 0.018(8) Uiso 0.25 d PR 1
O11 O 0.1257(8) 0.6196(6) 0.6118(6) 0.172(20) Uiso 0.25 d PR 2
C77 C 0.1699(8) 0.5880(6) 0.5650(6) 0.176(32) Uiso 0.25 d PR 2
C78 C 0.2357(8) 0.6217(6) 0.5325(6) 0.094(17) Uiso 0.25 d PR 2
C79 C 0.2322(8) 0.6741(6) 0.5592(6) 0.103(18) Uiso 0.25 d PR 2
C80 C 0.1642(8) 0.6729(6) 0.6082(6) 0.114(22) Uiso 0.25 d PR 2

loop_
_atom_type_symbol
_atom_type_description
_atom_type_scat_dispersion_real
_atom_type_scat_dispersion_imag
_atom_type_scat_source
C C 0.0033 0.0016 'International Tables Vol C Tables 4.2.6.8 and 6.1.1.4'
H H 0.0000 0.0000 'International Tables Vol C Tables 4.2.6.8 and 6.1.1.4'
O O 0.0106 0.0060 'International Tables Vol C Tables 4.2.6.8 and 6.1.1.4'
Zr Zr -2.9673 0.5597 'International Tables Vol C Tables 4.2.6.8 and 6.1.1.4'

loop_
_geom_angle_atom_site_label_1
_geom_angle_atom_site_label_2
_geom_angle_atom_site_label_3
_geom_angle
C5 C1 C2 108.6(7)
C5 C1 C38 123.1(8)
C2 C1 C38 127.4(7)
C5 C1 Zr1 75.9(4)
C2 C1 Zr1 72.6(4)
C38 C1 Zr1 126.1(6)
C3 C2 C1 106.3(7)
C3 C2 C50 125.1(8)
C1 C2 C50 127.4(7)
C3 C2 Zr1 73.7(5)
C1 C2 Zr1 74.7(4)
C50 C2 Zr1 126.7(6)
C4 C3 C2 109.9(7)
C4 C3 C29 125.7(7)
C2 C3 C29 123.9(7)
C4 C3 Zr1 75.6(5)
C2 C3 Zr1 73.7(5)
C29 C3 Zr1 110.8(5)
C3 C4 C5 107.9(7)
C3 C4 C46 126.1(7)
C5 C4 C46 125.9(7)
C3 C4 Zr1 72.5(5)
C5 C4 Zr1 75.5(5)
C46 C4 Zr1 120.3(5)
C4 C5 C1 107.2(7)
C4 C5 C6 127.9(7)
C1 C5 C6 124.8(8)
C4 C5 Zr1 72.4(5)
C1 C5 Zr1 72.0(5)
C6 C5 Zr1 123.5(6)
C8 C7 C11 107.7(7)
C8 C7 C40 127.4(8)
C11 C7 C40 124.5(8)
C8 C7 Zr1 75.1(5)
C11 C7 Zr1 73.7(5)
C40 C7 Zr1 122.9(6)
C7 C8 C9 108.5(7)
C7 C8 C59 125.5(7)
C9 C8 C59 124.1(8)
C7 C8 Zr1 73.2(5)
C9 C8 Zr1 72.5(5)
C59 C8 Zr1 132.7(6)
C8 C9 C10 107.8(8)
C8 C9 C66 126.3(8)
C10 C9 C66 125.3(8)
C8 C9 Zr1 75.5(5)
C10 C9 Zr1 73.9(5)
C66 C9 Zr1 123.5(6)
C11 C10 C9 107.4(7)
C11 C10 C67 128.3(9)
C9 C10 C67 124.2(9)
C11 C10 Zr1 74.2(5)
C9 C10 Zr1 73.4(5)
C67 C10 Zr1 120.8(6)
C10 C11 C7 108.5(8)
C10 C11 C12 125.4(8)
C7 C11 C12 125.6(8)
C10 C11 Zr1 73.8(5)
C7 C11 Zr1 73.9(5)
C12 C11 Zr1 124.6(6)
C14 C13 C17 108.4(7)
C14 C13 C37 127.3(7)
C17 C13 C37 123.5(8)
C14 C13 Zr2 72.5(4)
C17 C13 Zr2 74.7(4)
C37 C13 Zr2 127.1(6)
C15 C14 C13 107.4(7)
C15 C14 C55 125.0(8)
C13 C14 C55 126.6(7)
C15 C14 Zr2 72.6(4)
C13 C14 Zr2 75.0(4)
C55 C14 Zr2 126.8(6)
C14 C15 C16 108.3(7)
C14 C15 C31 125.2(7)
C16 C15 C31 126.0(7)
C14 C15 Zr2 74.8(5)
C16 C15 Zr2 74.7(4)
C31 C15 Zr2 110.8(5)
C17 C16 C15 108.9(7)
C17 C16 C39 125.3(7)
C15 C16 C39 125.7(7)
C17 C16 Zr2 76.3(5)
C15 C16 Zr2 72.5(4)
C39 C16 Zr2 120.5(5)
C16 C17 C13 107.0(7)
C16 C17 C18 128.4(7)
C13 C17 C18 124.4(8)
C16 C17 Zr2 71.8(4)
C13 C17 Zr2 72.8(5)
C18 C17 Zr2 124.5(6)
C20 C19 C41 107.0(7)
C20 C19 C45 127.2(8)
C41 C19 C45 125.6(9)
C20 C19 Zr2 74.4(5)
C41 C19 Zr2 73.0(5)
C45 C19 Zr2 122.4(6)
C19 C20 C43 109.0(7)
C19 C20 C21 124.1(8)
C43 C20 C21 125.2(8)
C19 C20 Zr2 73.8(5)
C43 C20 Zr2 72.2(5)
C21 C20 Zr2 132.1(6)
O8 C22 O7 117.2(7)
O8 C22 C23 122.3(8)
O7 C22 C23 120.5(8)
O8 C22 Zr2 58.4(4)
O7 C22 Zr2 58.9(4)
C23 C22 Zr2 179.0(6)
C24 C23 C22 117.1(8)
C24 C23 C47 118.7(8)
C22 C23 C47 122.9(7)
C23 C24 C25 174.8(11)
C24 C25 C26 123.3(11)
C25 C26 C51A 113.5(11)
C25 C26 C27B 115.3(12)
C25 C26 C52B 106.6(19)
C27B C26 C52B 109.0(21)
C25 C26 C52A 111.8(19)
C51A C26 C52A 103.2(19)
C25 C26 C51B 105.0(12)
C27B C26 C51B 109.4(15)
C52B C26 C51B 111.5(21)
C25 C26 C27A 108.2(14)
C51A C26 C27A 116.6(17)
C52A C26 C27A 103.0(21)
O1 C28 O2 123.9(9)
O1 C28 C29 121.4(9)
O2 C28 C29 114.7(8)
C3 C29 C28 111.1(8)
O5 C30 O6 123.8(9)
O5 C30 C31 120.8(9)
O6 C30 C31 115.3(8)
C15 C31 C30 109.6(7)
O3 C32 O4 117.7(7)
O3 C32 C33 121.5(8)
O4 C32 C33 120.7(8)
O3 C32 Zr1 59.3(4)
O4 C32 Zr1 58.4(4)
C33 C32 Zr1 178.3(6)
C63 C33 C32 117.5(8)
C63 C33 C34 118.3(8)
C32 C33 C34 123.1(8)
C39 C34 C33 108.6(6)
C39 C34 C35 119.1(7)
C33 C34 C35 115.3(7)
C57 C35 C58 108.7(8)
C57 C35 C36 107.0(7)
C58 C35 C36 110.0(8)
C57 C35 C34 108.4(7)
C58 C35 C34 114.5(7)
C36 C35 C34 108.0(8)
C16 C39 C34 116.0(6)
C42 C41 C19 108.2(7)
C42 C41 C68 125.4(8)
C19 C41 C68 126.0(8)
C42 C41 Zr2 73.4(5)
C19 C41 Zr2 74.7(5)
C68 C41 Zr2 123.3(6)
C43 C42 C41 107.7(7)
C43 C42 C56 127.1(8)
C41 C42 C56 124.9(8)
C43 C42 Zr2 73.6(5)
C41 C42 Zr2 74.1(5)
C56 C42 Zr2 122.1(6)
C42 C43 C20 108.0(8)
C42 C43 C44 124.0(8)
C20 C43 C44 127.4(8)
C42 C43 Zr2 74.2(5)
C20 C43 Zr2 75.7(5)
C44 C43 Zr2 123.2(6)
C4 C46 C47 114.4(6)
C46 C47 C23 107.4(6)
C46 C47 C48 118.3(7)
C23 C47 C48 116.3(7)
C54 C48 C49 108.3(9)
C54 C48 C53 106.9(8)
C49 C48 C53 107.3(8)
C54 C48 C47 115.4(7)
C49 C48 C47 109.8(8)
C53 C48 C47 108.8(8)
C62 C61 C60B 100.3(29)
C62 C61 C60A 116.1(14)
C62 C61 C64B 109.4(18)
C60B C61 C64B 137.9(34)
C62 C61 C65B 102.3(9)
C60B C61 C65B 101.6(31)
C64B C61 C65B 100.4(19)
C62 C61 C65A 105.8(16)
C60A C61 C65A 123.2(19)
C62 C61 C64A 109.4(14)
C60A C61 C64A 95.9(16)
C65A C61 C64A 104.6(18)
C63 C62 C61 122.4(12)
C62 C63 C33 173.2(12)
C28 O2 Zr1 131.9(6)
C32 O3 Zr1 92.1(5)
C32 O4 Zr1 92.9(5)
C30 O6 Zr2 130.3(6)
C22 O7 Zr2 92.3(5)
C22 O8 Zr2 93.1(4)
O2 Zr1 O4 77.1(2)
O2 Zr1 O3 134.3(2)
O4 Zr1 O3 57.3(2)
O2 Zr1 C2 88.9(2)
O4 Zr1 C2 133.9(2)
O3 Zr1 C2 123.4(2)
O2 Zr1 C3 69.1(2)
O4 Zr1 C3 102.6(2)
O3 Zr1 C3 119.9(2)
C2 Zr1 C3 32.7(2)
O2 Zr1 C9 76.1(3)
O4 Zr1 C9 122.5(3)
O3 Zr1 C9 125.1(3)
C2 Zr1 C9 95.1(3)
C3 Zr1 C9 113.5(3)
O2 Zr1 C10 75.3(3)
O4 Zr1 C10 91.4(2)
O3 Zr1 C10 101.7(3)
C2 Zr1 C10 127.4(3)
C3 Zr1 C10 137.3(3)
C9 Zr1 C10 32.7(3)
O2 Zr1 C11 105.2(3)
O4 Zr1 C11 87.3(2)
O3 Zr1 C11 72.8(2)
C2 Zr1 C11 138.8(3)
C3 Zr1 C11 166.8(3)
C9 Zr1 C11 53.3(3)
C10 Zr1 C11 32.0(3)
O2 Zr1 C7 126.6(2)
O4 Zr1 C7 114.3(2)
O3 Zr1 C7 76.1(2)
C2 Zr1 C7 109.3(3)
C3 Zr1 C7 142.0(3)
C9 Zr1 C7 53.3(3)
C10 Zr1 C7 53.5(3)
C11 Zr1 C7 32.4(2)
O2 Zr1 C1 120.1(3)
O4 Zr1 C1 127.1(2)
O3 Zr1 C1 92.0(2)
C2 Zr1 C1 32.7(2)
C3 Zr1 C1 53.4(3)
C9 Zr1 C1 110.4(3)
C10 Zr1 C1 139.8(3)
C11 Zr1 C1 126.7(3)
C7 Zr1 C1 94.9(3)
O2 Zr1 C4 86.8(2)
O4 Zr1 C4 81.3(2)
O3 Zr1 C4 88.4(2)
C2 Zr1 C4 53.9(2)
C3 Zr1 C4 31.9(2)
C9 Zr1 C4 145.3(3)
C10 Zr1 C4 161.9(3)
C11 Zr1 C4 161.2(3)
C7 Zr1 C4 144.6(3)
C1 Zr1 C4 53.4(3)
O2 Zr1 C8 106.5(2)
O4 Zr1 C8 139.9(2)
O3 Zr1 C8 107.0(2)
C2 Zr1 C8 86.2(3)
C3 Zr1 C8 116.2(3)
C9 Zr1 C8 32.0(2)
C10 Zr1 C8 53.2(3)
C11 Zr1 C8 52.8(3)
C7 Zr1 C8 31.7(2)
C1 Zr1 C8 86.6(3)
C4 Zr1 C8 138.1(3)
O6 Zr2 O8 76.3(2)
O6 Zr2 O7 133.6(2)
O8 Zr2 O7 57.3(2)
O6 Zr2 C15 69.1(2)
O8 Zr2 C15 103.6(2)
O7 Zr2 C15 121.2(2)
O6 Zr2 C43 78.5(3)
O8 Zr2 C43 125.9(2)
O7 Zr2 C43 125.5(2)
C15 Zr2 C43 110.8(3)
O6 Zr2 C14 90.2(2)
O8 Zr2 C14 134.4(2)
O7 Zr2 C14 123.0(2)
C15 Zr2 C14 32.6(2)
C43 Zr2 C14 92.3(3)
O6 Zr2 C42 73.1(3)
O8 Zr2 C42 94.3(2)
O7 Zr2 C42 105.6(2)
C15 Zr2 C42 132.5(3)
C43 Zr2 C42 32.2(2)
C14 Zr2 C42 123.5(3)
O6 Zr2 C16 86.7(2)
O8 Zr2 C16 81.5(2)
O7 Zr2 C16 88.8(2)
C15 Zr2 C16 32.8(2)
C43 Zr2 C16 143.3(3)
C14 Zr2 C16 54.0(2)
C42 Zr2 C16 159.8(3)
O6 Zr2 C41 101.7(3)
O8 Zr2 C41 86.3(2)
O7 Zr2 C41 74.8(2)
C15 Zr2 C41 163.9(3)
C43 Zr2 C41 53.5(3)
C14 Zr2 C41 139.3(3)
C42 Zr2 C41 32.5(3)
C16 Zr2 C41 163.2(3)
O6 Zr2 C13 121.1(3)
O8 Zr2 C13 126.8(2)
O7 Zr2 C13 91.6(2)
C15 Zr2 C13 53.7(3)
C43 Zr2 C13 107.2(3)
C14 Zr2 C13 32.5(2)
C42 Zr2 C13 137.8(3)
C16 Zr2 C13 53.4(2)
C41 Zr2 C13 129.4(3)
O6 Zr2 C19 126.4(3)
O8 Zr2 C19 111.1(3)
O7 Zr2 C19 74.0(2)
C15 Zr2 C19 144.3(3)
C43 Zr2 C19 53.5(3)
C14 Zr2 C19 111.8(3)
C42 Zr2 C19 53.7(3)
C16 Zr2 C19 146.0(3)
C41 Zr2 C19 32.3(3)
C13 Zr2 C19 97.2(3)
O6 Zr2 C20 110.1(2)
O8 Zr2 C20 139.0(2)
O7 Zr2 C20 103.9(2)
C15 Zr2 C20 116.7(3)
C43 Zr2 C20 32.1(2)
C14 Zr2 C20 86.5(3)
C42 Zr2 C20 53.0(2)
C16 Zr2 C20 137.9(2)
C41 Zr2 C20 52.8(3)
C13 Zr2 C20 85.8(3)
C19 Zr2 C20 31.8(3)
C72 O9 C69 108.0
O9 C69 C70 108.0
C71 C70 C69 108.0
C72 C71 C70 108.0
C71 C72 O9 108.0
C80 O11 C77 108.0
C78 C77 O11 108.0
C77 C78 C79 108.0
C80 C79 C78 108.0
C79 C80 O11 108.0

loop_
_geom_bond_atom_site_label_1
_geom_bond_atom_site_label_2
_geom_bond_distance
C1 C5 1.429(11)
C1 C2 1.430(11)
C1 C38 1.517(10)
C1 Zr1 2.553(8)
C2 C3 1.420(11)
C2 C50 1.501(11)
C2 Zr1 2.525(8)
C3 C4 1.399(10)
C3 C29 1.503(11)
C3 Zr1 2.526(8)
C4 C5 1.428(11)
C4 C46 1.515(10)
C4 Zr1 2.564(8)
C5 C6 1.489(11)
C5 Zr1 2.604(8)
C7 C8 1.402(11)
C7 C11 1.421(11)
C7 C40 1.513(11)
C7 Zr1 2.550(8)
C8 C9 1.409(11)
C8 C59 1.526(10)
C8 Zr1 2.575(8)
C9 C10 1.429(12)
C9 C66 1.491(11)
C9 Zr1 2.536(9)
C10 C11 1.403(11)
C10 C67 1.501(11)
C10 Zr1 2.543(8)
C11 C12 1.510(11)
C11 Zr1 2.547(9)
C13 C14 1.432(11)
C13 C17 1.443(11)
C13 C37 1.501(11)
C13 Zr2 2.572(8)
C14 C15 1.418(10)
C14 C55 1.502(10)
C14 Zr2 2.539(8)
C15 C16 1.428(10)
C15 C31 1.494(10)
C15 Zr2 2.511(8)
C16 C17 1.413(10)
C16 C39 1.505(10)
C16 Zr2 2.540(8)
C17 C18 1.471(10)
C17 Zr2 2.597(8)
C19 C20 1.410(11)
C19 C41 1.426(11)
C19 C45 1.483(11)
C19 Zr2 2.571(8)
C20 C43 1.415(11)
C20 C21 1.506(10)
C20 Zr2 2.579(8)
C22 O8 1.268(9)
C22 O7 1.276(9)
C22 C23 1.484(11)
C22 Zr2 2.648(8)
C23 C24 1.291(12)
C23 C47 1.543(11)
C24 C25 1.333(13)
C25 C26 1.472(13)
C26 C51A 1.533(8)
C26 C27B 1.533(8)
C26 C52B 1.533(8)
C26 C52A 1.533(8)
C26 C51B 1.533(8)
C26 C27A 1.533(8)
C28 O1 1.231(10)
C28 O2 1.313(10)
C28 C29 1.513(12)
C30 O5 1.227(9)
C30 O6 1.281(10)
C30 C31 1.517(12)
C32 O3 1.268(9)
C32 O4 1.272(9)
C32 C33 1.487(11)
C32 Zr1 2.647(8)
C33 C63 1.319(12)
C33 C34 1.547(10)
C34 C39 1.521(11)
C34 C35 1.570(11)
C35 C57 1.528(11)
C35 C58 1.521(12)
C35 C36 1.537(12)
C41 C42 1.424(11)
C41 C68 1.490(11)
C41 Zr2 2.550(8)
C42 C43 1.409(11)
C42 C56 1.500(10)
C42 Zr2 2.542(8)
C43 C44 1.507(11)
C43 Zr2 2.535(8)
C46 C47 1.539(11)
C47 C48 1.560(12)
C48 C54 1.510(13)
C48 C49 1.526(12)
C48 C53 1.534(11)
C61 C62 1.52(2)
C61 C60B 1.522(8)
C61 C60A 1.522(8)
C61 C64B 1.522(8)
C61 C65B 1.522(8)
C61 C65A 1.522(8)
C61 C64A 1.522(8)
C62 C63 1.301(14)
O2 Zr1 2.078(6)
O3 Zr1 2.278(5)
O4 Zr1 2.257(5)
O6 Zr2 2.090(6)
O7 Zr2 2.269(5)
O8 Zr2 2.258(5)
O9 C72 1.42
O9 C69 1.42
C69 C70 1.42
C70 C71 1.42
C71 C72 1.42
O11 C80 1.42
O11 C77 1.42
C77 C78 1.42
C78 C79 1.42
C79 C80 1.42
